data_4317182
loop_
_publ_author_name
'Liang Deng'
'Amit Majumdar'
'Wayne Lo'
'R. H. Holm'

_publ_contact_author_address
;Departemnt of Chemistry and Chemical Biology
12 Oxford Street
Cambridge, MA 02138
United States of America
;
_publ_contact_author_email holm@chemistry.harvard.edu
_publ_contact_author_name 'Prof. Richard H. Holm'
_publ_section_title
;
 Stabilization of 3:1 Site-Differentiated Cubane-Type Clusters in the
 [Fe4S4]1+ Core Oxidation State by Tertiary Phosphine Ligation: Synthesis,
 Core Structural Diversity, and S= 1/2 Ground States
;
_journal_name_full 'Inorganic Chemistry'
_journal_page_first 11118
_journal_page_last 11126
_journal_paper_doi 10.1021/ic101702b
_journal_volume 49
_journal_year 2010
_chemical_formula_moiety 'C33 H67 Cl Fe4 P3 S5'
_chemical_formula_sum 'C33 H67 Cl Fe4 P3 S5'
_chemical_formula_weight 975.98
_chemical_name_systematic
; 
 ? 
;
_space_group_IT_number 14
_symmetry_cell_setting monoclinic
_symmetry_space_group_name_Hall '-P 2ybc'
_symmetry_space_group_name_H-M 'P 1 21/c 1'
_atom_sites_solution_hydrogens geom
_atom_sites_solution_primary direct
_atom_sites_solution_secondary difmap
_audit_creation_method SHELXL-97
_cell_angle_alpha 90.00
_cell_angle_beta 112.598(2)
_cell_angle_gamma 90.00
_cell_formula_units_Z 4
_cell_length_a 14.096(2)
_cell_length_b 19.807(3)
_cell_length_c 17.396(3)
_cell_measurement_reflns_used 15072
_cell_measurement_temperature 100(2)
_cell_measurement_theta_max 25.74
_cell_measurement_theta_min 2.41
_cell_volume 4484.1(12)
_computing_cell_refinement 'Bruker Saint v7.23A (Bruker, 2005)'
_computing_data_collection 'APEX SMART (Bruker, 2009)'
_computing_data_reduction 'Bruker Saint v7.23A (Bruker, 2005)'
_computing_molecular_graphics 'Bruker SHELXTL'
_computing_publication_material 'Bruker SHELXTL'
_computing_structure_refinement 'SHELXL-97 (Sheldrick, 1997)'
_computing_structure_solution 'SHELXS-97 (Sheldrick, 1997)'
_diffrn_ambient_temperature 100(2)
_diffrn_measured_fraction_theta_full 0.992
_diffrn_measured_fraction_theta_max 0.992
_diffrn_measurement_device_type 'CCD area detector'
_diffrn_measurement_method 'phi and omega scans'
_diffrn_radiation_monochromator graphite
_diffrn_radiation_source 'fine-focus sealed tube'
_diffrn_radiation_type MoK\a
_diffrn_radiation_wavelength 0.71073
_diffrn_reflns_av_R_equivalents 0.0705
_diffrn_reflns_av_sigmaI/netI 0.0363
_diffrn_reflns_limit_h_max 17
_diffrn_reflns_limit_h_min -17
_diffrn_reflns_limit_k_max 24
_diffrn_reflns_limit_k_min -24
_diffrn_reflns_limit_l_max 21
_diffrn_reflns_limit_l_min -21
_diffrn_reflns_number 79993
_diffrn_reflns_theta_full 25.88
_diffrn_reflns_theta_max 25.88
_diffrn_reflns_theta_min 1.63
_exptl_absorpt_coefficient_mu 1.690
_exptl_absorpt_correction_T_max 0.9056
_exptl_absorpt_correction_T_min 0.5819
_exptl_absorpt_correction_type multi-scan
_exptl_absorpt_process_details 'SADABS (Bruker, 2005)'
_exptl_crystal_colour Brown
_exptl_crystal_density_diffrn 1.446
_exptl_crystal_density_method 'not measured'
_exptl_crystal_description Block
_exptl_crystal_F_000 1776
_exptl_crystal_size_max 0.36
_exptl_crystal_size_mid 0.26
_exptl_crystal_size_min 0.06
_refine_diff_density_max 0.628
_refine_diff_density_min -0.318
_refine_diff_density_rms 0.087
_refine_ls_extinction_method none
_refine_ls_goodness_of_fit_ref 1.081
_refine_ls_hydrogen_treatment constr
_refine_ls_matrix_type full
_refine_ls_number_parameters 415
_refine_ls_number_reflns 8636
_refine_ls_number_restraints 0
_refine_ls_restrained_S_all 1.081
_refine_ls_R_factor_all 0.0515
_refine_ls_R_factor_gt 0.0348
_refine_ls_shift/su_max 0.001
_refine_ls_shift/su_mean 0.000
_refine_ls_structure_factor_coef Fsqd
_refine_ls_weighting_details 'calc w=1/[\s^2^(Fo^2^)+(0.0370P)^2^+4.3506P] where P=(Fo^2^+2Fc^2^)/3'
_refine_ls_weighting_scheme calc
_refine_ls_wR_factor_gt 0.0786
_refine_ls_wR_factor_ref 0.0882
_reflns_number_gt 6887
_reflns_number_total 8636
_reflns_threshold_expression >2sigma(I)
_cod_data_source_file ic101702b_si_001_03.cif
_cod_data_source_block '[Fe4S4(PPri3)3(SC6H4Cl)]'
_cod_depositor_comments
;
The following automatic conversions were performed:

'_symmetry_cell_setting' value 'Monoclinic' changed to 'monoclinic'
according to the built-in table from CIF Core dictionary named
'cif_core.dic' version 2.4.1 from 2010-06-29.

Automatic conversion script
Id: cif_fix_values 1646 2011-03-28 12:23:43Z adriana 
;
_cod_original_sg_symbol_H-M 'P 21/c'
_cod_database_code 4317182

loop_
_symmetry_equiv_pos_as_xyz
'x, y, z'
'-x, y+1/2, -z+1/2'
'-x, -y, -z'
'x, -y-1/2, z-1/2'

loop_
_atom_site_label
_atom_site_type_symbol
_atom_site_fract_x
_atom_site_fract_y
_atom_site_fract_z
_atom_site_U_iso_or_equiv
_atom_site_adp_type
_atom_site_occupancy
_atom_site_symmetry_multiplicity
_atom_site_calc_flag
_atom_site_refinement_flags
_atom_site_disorder_assembly
_atom_site_disorder_group
Fe1 Fe 0.46212(3) 0.49901(2) 0.23129(3) 0.01957(11) Uani 1 1 d . . .
Fe2 Fe 0.32374(3) 0.39990(2) 0.20337(3) 0.01928(11) Uani 1 1 d . . .
Fe3 Fe 0.30202(3) 0.51874(2) 0.27345(3) 0.01959(11) Uani 1 1 d . . .
Fe4 Fe 0.27750(3) 0.51220(2) 0.11438(3) 0.01884(10) Uani 1 1 d . . .
S1 S 0.62304(6) 0.53964(4) 0.26244(5) 0.02387(17) Uani 1 1 d . . .
S2 S 0.43013(6) 0.44183(4) 0.32865(5) 0.02160(17) Uani 1 1 d . . .
S3 S 0.39263(6) 0.43099(4) 0.11452(5) 0.02098(16) Uani 1 1 d . . .
S4 S 0.36009(6) 0.59465(4) 0.20884(5) 0.02154(17) Uani 1 1 d . . .
S5 S 0.17560(6) 0.46192(4) 0.16778(5) 0.02100(16) Uani 1 1 d . . .
Cl1 Cl 0.93691(7) 0.30109(5) 0.39387(6) 0.0434(2) Uani 1 1 d . . .
P1 P 0.30024(6) 0.28322(4) 0.21168(5) 0.02094(17) Uani 1 1 d . . .
P2 P 0.23802(6) 0.56239(4) 0.36926(5) 0.01989(17) Uani 1 1 d . . .
P3 P 0.21167(6) 0.57091(4) -0.01530(5) 0.02054(17) Uani 1 1 d . . .
C1 C 0.7069(2) 0.47097(16) 0.29966(18) 0.0230(7) Uani 1 1 d . . .
C2 C 0.6811(2) 0.40468(15) 0.27205(19) 0.0246(7) Uani 1 1 d . . .
H2 H 0.6140 0.3951 0.2327 0.030 Uiso 1 1 calc R . .
C3 C 0.7512(3) 0.35296(16) 0.3008(2) 0.0284(7) Uani 1 1 d . . .
H3 H 0.7324 0.3081 0.2815 0.034 Uiso 1 1 calc R . .
C4 C 0.8484(2) 0.36660(16) 0.3577(2) 0.0283(7) Uani 1 1 d . . .
C5 C 0.8765(2) 0.43091(17) 0.38694(19) 0.0269(7) Uani 1 1 d . . .
H5 H 0.9437 0.4398 0.4267 0.032 Uiso 1 1 calc R . .
C6 C 0.8060(2) 0.48242(16) 0.35792(19) 0.0243(7) Uani 1 1 d . . .
H6 H 0.8255 0.5269 0.3782 0.029 Uiso 1 1 calc R . .
C7 C 0.4185(2) 0.23389(15) 0.23230(19) 0.0236(7) Uani 1 1 d . . .
H7 H 0.4045 0.1856 0.2410 0.028 Uiso 1 1 calc R . .
C8 C 0.4553(3) 0.23762(17) 0.1608(2) 0.0311(8) Uani 1 1 d . . .
H8A H 0.4015 0.2203 0.1099 0.047 Uiso 1 1 calc R . .
H8B H 0.5176 0.2103 0.1742 0.047 Uiso 1 1 calc R . .
H8C H 0.4705 0.2847 0.1522 0.047 Uiso 1 1 calc R . .
C9 C 0.5026(3) 0.26035(17) 0.3121(2) 0.0320(8) Uani 1 1 d . . .
H9A H 0.4788 0.2576 0.3581 0.048 Uiso 1 1 calc R . .
H9B H 0.5179 0.3075 0.3040 0.048 Uiso 1 1 calc R . .
H9C H 0.5647 0.2330 0.3252 0.048 Uiso 1 1 calc R . .
C10 C 0.1985(2) 0.24949(15) 0.11615(19) 0.0231(7) Uani 1 1 d . . .
H10 H 0.1318 0.2646 0.1180 0.028 Uiso 1 1 calc R . .
C11 C 0.1933(3) 0.17290(16) 0.1106(2) 0.0311(8) Uani 1 1 d . . .
H11A H 0.1895 0.1544 0.1615 0.047 Uiso 1 1 calc R . .
H11B H 0.2549 0.1556 0.1040 0.047 Uiso 1 1 calc R . .
H11C H 0.1321 0.1593 0.0625 0.047 Uiso 1 1 calc R . .
C12 C 0.2035(3) 0.28028(17) 0.0380(2) 0.0309(8) Uani 1 1 d . . .
H12A H 0.2064 0.3296 0.0432 0.046 Uiso 1 1 calc R . .
H12B H 0.1422 0.2673 -0.0103 0.046 Uiso 1 1 calc R . .
H12C H 0.2650 0.2639 0.0305 0.046 Uiso 1 1 calc R . .
C13 C 0.2615(3) 0.26333(16) 0.2999(2) 0.0281(7) Uani 1 1 d . . .
H13 H 0.3034 0.2937 0.3465 0.034 Uiso 1 1 calc R . .
C14 C 0.2823(3) 0.19181(17) 0.3349(2) 0.0384(9) Uani 1 1 d . . .
H14A H 0.3546 0.1803 0.3485 0.058 Uiso 1 1 calc R . .
H14B H 0.2383 0.1600 0.2934 0.058 Uiso 1 1 calc R . .
H14C H 0.2674 0.1892 0.3854 0.058 Uiso 1 1 calc R . .
C15 C 0.1493(3) 0.28335(18) 0.2786(2) 0.0353(8) Uani 1 1 d . . .
H15A H 0.1381 0.3296 0.2569 0.053 Uiso 1 1 calc R . .
H15B H 0.1339 0.2808 0.3288 0.053 Uiso 1 1 calc R . .
H15C H 0.1041 0.2524 0.2364 0.053 Uiso 1 1 calc R . .
C16 C 0.2236(2) 0.49934(15) 0.44185(19) 0.0234(7) Uani 1 1 d . . .
H16 H 0.1888 0.5213 0.4757 0.028 Uiso 1 1 calc R . .
C17 C 0.3276(3) 0.47273(17) 0.5007(2) 0.0294(7) Uani 1 1 d . . .
H17A H 0.3701 0.5104 0.5319 0.044 Uiso 1 1 calc R . .
H17B H 0.3621 0.4502 0.4684 0.044 Uiso 1 1 calc R . .
H17C H 0.3177 0.4405 0.5396 0.044 Uiso 1 1 calc R . .
C18 C 0.1572(3) 0.44141(16) 0.3934(2) 0.0321(8) Uani 1 1 d . . .
H18A H 0.0904 0.4589 0.3557 0.048 Uiso 1 1 calc R . .
H18B H 0.1469 0.4091 0.4322 0.048 Uiso 1 1 calc R . .
H18C H 0.1912 0.4187 0.3608 0.048 Uiso 1 1 calc R . .
C19 C 0.3120(2) 0.63428(16) 0.43175(19) 0.0266(7) Uani 1 1 d . . .
H19 H 0.2906 0.6751 0.3953 0.032 Uiso 1 1 calc R . .
C20 C 0.2900(3) 0.64964(18) 0.5089(2) 0.0346(8) Uani 1 1 d . . .
H20A H 0.2158 0.6555 0.4931 0.052 Uiso 1 1 calc R . .
H20B H 0.3257 0.6912 0.5350 0.052 Uiso 1 1 calc R . .
H20C H 0.3141 0.6121 0.5484 0.052 Uiso 1 1 calc R . .
C21 C 0.4265(2) 0.62534(18) 0.4534(2) 0.0328(8) Uani 1 1 d . . .
H21A H 0.4385 0.6158 0.4026 0.049 Uiso 1 1 calc R . .
H21B H 0.4521 0.5877 0.4925 0.049 Uiso 1 1 calc R . .
H21C H 0.4628 0.6668 0.4791 0.049 Uiso 1 1 calc R . .
C22 C 0.1066(2) 0.59394(16) 0.3096(2) 0.0260(7) Uani 1 1 d . . .
H22 H 0.0723 0.5579 0.2680 0.031 Uiso 1 1 calc R . .
C23 C 0.0369(3) 0.60564(18) 0.3568(2) 0.0353(8) Uani 1 1 d . . .
H23A H 0.0359 0.5651 0.3887 0.053 Uiso 1 1 calc R . .
H23B H -0.0329 0.6155 0.3172 0.053 Uiso 1 1 calc R . .
H23C H 0.0628 0.6439 0.3950 0.053 Uiso 1 1 calc R . .
C24 C 0.1095(3) 0.65593(17) 0.2585(2) 0.0320(8) Uani 1 1 d . . .
H24A H 0.1541 0.6469 0.2282 0.048 Uiso 1 1 calc R . .
H24B H 0.1363 0.6946 0.2957 0.048 Uiso 1 1 calc R . .
H24C H 0.0398 0.6661 0.2187 0.048 Uiso 1 1 calc R . .
C25 C 0.1420(3) 0.64616(16) -0.0020(2) 0.0278(7) Uani 1 1 d . . .
H25 H 0.1921 0.6728 0.0449 0.033 Uiso 1 1 calc R . .
C26 C 0.0565(3) 0.62489(17) 0.0257(2) 0.0329(8) Uani 1 1 d . . .
H26A H 0.0845 0.5948 0.0740 0.049 Uiso 1 1 calc R . .
H26B H 0.0030 0.6011 -0.0199 0.049 Uiso 1 1 calc R . .
H26C H 0.0269 0.6650 0.0410 0.049 Uiso 1 1 calc R . .
C27 C 0.1018(3) 0.69332(19) -0.0762(2) 0.0422(9) Uani 1 1 d . . .
H27A H 0.1582 0.7064 -0.0928 0.063 Uiso 1 1 calc R . .
H27B H 0.0728 0.7338 -0.0610 0.063 Uiso 1 1 calc R . .
H27C H 0.0483 0.6703 -0.1226 0.063 Uiso 1 1 calc R . .
C28 C 0.1179(2) 0.52227(16) -0.10212(18) 0.0241(7) Uani 1 1 d . . .
H28 H 0.0494 0.5289 -0.0984 0.029 Uiso 1 1 calc R . .
C29 C 0.1408(3) 0.44714(17) -0.0906(2) 0.0331(8) Uani 1 1 d . . .
H29A H 0.1475 0.4336 -0.0346 0.050 Uiso 1 1 calc R . .
H29B H 0.2052 0.4376 -0.0977 0.050 Uiso 1 1 calc R . .
H29C H 0.0846 0.4218 -0.1321 0.050 Uiso 1 1 calc R . .
C30 C 0.1061(3) 0.54558(19) -0.1882(2) 0.0365(9) Uani 1 1 d . . .
H30A H 0.0913 0.5941 -0.1937 0.055 Uiso 1 1 calc R . .
H30B H 0.0495 0.5209 -0.2302 0.055 Uiso 1 1 calc R . .
H30C H 0.1700 0.5368 -0.1965 0.055 Uiso 1 1 calc R . .
C31 C 0.3102(2) 0.60145(16) -0.0522(2) 0.0273(7) Uani 1 1 d . . .
H31 H 0.2746 0.6235 -0.1077 0.033 Uiso 1 1 calc R . .
C32 C 0.3729(3) 0.54277(18) -0.0633(2) 0.0336(8) Uani 1 1 d . . .
H32A H 0.3271 0.5100 -0.1021 0.050 Uiso 1 1 calc R . .
H32B H 0.4095 0.5210 -0.0093 0.050 Uiso 1 1 calc R . .
H32C H 0.4228 0.5594 -0.0855 0.050 Uiso 1 1 calc R . .
C33 C 0.3798(3) 0.65340(19) 0.0072(2) 0.0413(9) Uani 1 1 d . . .
H33A H 0.3383 0.6913 0.0129 0.062 Uiso 1 1 calc R . .
H33B H 0.4299 0.6699 -0.0149 0.062 Uiso 1 1 calc R . .
H33C H 0.4160 0.6325 0.0617 0.062 Uiso 1 1 calc R . .

loop_
_atom_site_aniso_label
_atom_site_aniso_U_11
_atom_site_aniso_U_22
_atom_site_aniso_U_33
_atom_site_aniso_U_23
_atom_site_aniso_U_13
_atom_site_aniso_U_12
Fe1 0.0169(2) 0.0214(2) 0.0193(2) 0.00030(17) 0.00576(18) -0.00037(17)
Fe2 0.0199(2) 0.0182(2) 0.0195(2) 0.00022(17) 0.00749(18) -0.00029(17)
Fe3 0.0201(2) 0.0202(2) 0.0186(2) 0.00015(17) 0.00758(18) 0.00068(17)
Fe4 0.0181(2) 0.0204(2) 0.0169(2) 0.00115(17) 0.00562(18) 0.00031(17)
S1 0.0185(4) 0.0219(4) 0.0286(4) 0.0012(3) 0.0062(3) -0.0010(3)
S2 0.0221(4) 0.0220(4) 0.0188(4) 0.0013(3) 0.0057(3) 0.0015(3)
S3 0.0203(4) 0.0226(4) 0.0206(4) -0.0004(3) 0.0085(3) 0.0007(3)
S4 0.0224(4) 0.0198(4) 0.0213(4) 0.0004(3) 0.0072(3) -0.0007(3)
S5 0.0181(4) 0.0235(4) 0.0209(4) 0.0001(3) 0.0069(3) -0.0002(3)
Cl1 0.0361(5) 0.0369(5) 0.0508(6) 0.0060(4) 0.0094(4) 0.0150(4)
P1 0.0218(4) 0.0191(4) 0.0212(4) -0.0003(3) 0.0075(3) -0.0002(3)
P2 0.0191(4) 0.0218(4) 0.0182(4) -0.0007(3) 0.0066(3) -0.0006(3)
P3 0.0183(4) 0.0230(4) 0.0186(4) 0.0016(3) 0.0053(3) -0.0003(3)
C1 0.0206(16) 0.0306(17) 0.0200(16) 0.0029(13) 0.0100(13) 0.0003(13)
C2 0.0230(17) 0.0270(17) 0.0236(17) 0.0008(13) 0.0086(14) 0.0003(13)
C3 0.0334(19) 0.0262(17) 0.0282(18) -0.0007(14) 0.0147(15) 0.0010(14)
C4 0.0283(18) 0.0300(18) 0.0285(18) 0.0068(14) 0.0130(15) 0.0100(14)
C5 0.0194(16) 0.0371(19) 0.0216(17) 0.0033(14) 0.0048(13) 0.0022(14)
C6 0.0242(17) 0.0266(16) 0.0227(17) -0.0026(13) 0.0095(14) -0.0024(13)
C7 0.0233(17) 0.0182(15) 0.0260(17) 0.0018(12) 0.0059(14) 0.0023(12)
C8 0.0260(18) 0.0334(19) 0.0333(19) 0.0032(15) 0.0108(15) 0.0091(14)
C9 0.0263(18) 0.0293(18) 0.0321(19) 0.0013(14) 0.0021(15) 0.0075(14)
C10 0.0189(16) 0.0226(16) 0.0247(16) -0.0027(12) 0.0050(13) -0.0005(12)
C11 0.035(2) 0.0276(18) 0.0280(18) -0.0046(14) 0.0087(15) -0.0060(14)
C12 0.0317(19) 0.0299(18) 0.0237(17) 0.0003(14) 0.0025(15) -0.0013(14)
C13 0.038(2) 0.0247(17) 0.0257(17) -0.0012(13) 0.0170(15) -0.0027(14)
C14 0.055(2) 0.0298(19) 0.036(2) 0.0045(15) 0.0246(19) -0.0004(17)
C15 0.040(2) 0.035(2) 0.042(2) -0.0031(16) 0.0279(18) -0.0041(16)
C16 0.0262(17) 0.0247(16) 0.0213(16) -0.0006(12) 0.0111(14) -0.0018(13)
C17 0.0300(18) 0.0333(18) 0.0241(17) 0.0034(14) 0.0095(15) 0.0001(14)
C18 0.0341(19) 0.0281(18) 0.0339(19) 0.0009(14) 0.0127(16) -0.0079(15)
C19 0.0292(18) 0.0236(17) 0.0256(17) -0.0028(13) 0.0090(14) -0.0057(13)
C20 0.039(2) 0.0346(19) 0.0301(19) -0.0101(15) 0.0128(16) -0.0067(16)
C21 0.0277(18) 0.043(2) 0.0246(18) -0.0014(15) 0.0068(15) -0.0104(15)
C22 0.0217(16) 0.0290(17) 0.0247(17) -0.0007(13) 0.0062(14) 0.0029(13)
C23 0.0266(18) 0.042(2) 0.039(2) -0.0003(16) 0.0144(16) 0.0057(15)
C24 0.0265(18) 0.0313(18) 0.0314(19) 0.0026(14) 0.0037(15) 0.0062(14)
C25 0.0286(18) 0.0233(16) 0.0289(18) 0.0023(13) 0.0081(14) 0.0027(13)
C26 0.0310(19) 0.0342(19) 0.035(2) 0.0003(15) 0.0141(16) 0.0082(15)
C27 0.047(2) 0.036(2) 0.045(2) 0.0155(17) 0.0187(19) 0.0155(17)
C28 0.0173(15) 0.0327(17) 0.0200(16) -0.0008(13) 0.0047(13) -0.0032(13)
C29 0.0294(19) 0.0338(19) 0.0292(19) -0.0050(15) 0.0037(15) -0.0017(15)
C30 0.0312(19) 0.052(2) 0.0211(18) -0.0011(16) 0.0042(15) -0.0124(17)
C31 0.0245(17) 0.0344(19) 0.0222(17) 0.0028(14) 0.0079(14) -0.0045(14)
C32 0.0271(18) 0.047(2) 0.0315(19) 0.0066(16) 0.0166(16) 0.0030(16)
C33 0.035(2) 0.049(2) 0.038(2) -0.0003(17) 0.0122(17) -0.0189(17)

loop_
_atom_type_symbol
_atom_type_description
_atom_type_scat_dispersion_real
_atom_type_scat_dispersion_imag
_atom_type_scat_source
C C 0.0033 0.0016 'International Tables Vol C Tables 4.2.6.8 and 6.1.1.4'
H H 0.0000 0.0000 'International Tables Vol C Tables 4.2.6.8 and 6.1.1.4'
P P 0.1023 0.0942 'International Tables Vol C Tables 4.2.6.8 and 6.1.1.4'
S S 0.1246 0.1234 'International Tables Vol C Tables 4.2.6.8 and 6.1.1.4'
Cl Cl 0.1484 0.1585 'International Tables Vol C Tables 4.2.6.8 and 6.1.1.4'
Fe Fe 0.3463 0.8444 'International Tables Vol C Tables 4.2.6.8 and 6.1.1.4'

loop_
_geom_angle_atom_site_label_1
_geom_angle_atom_site_label_2
_geom_angle_atom_site_label_3
_geom_angle
_geom_angle_site_symmetry_1
_geom_angle_site_symmetry_3
_geom_angle_publ_flag
S2 Fe1 S1 118.41(3) . . ?
S2 Fe1 S3 103.33(3) . . ?
S1 Fe1 S3 117.57(3) . . ?
S2 Fe1 S4 104.49(3) . . ?
S1 Fe1 S4 104.42(3) . . ?
S3 Fe1 S4 107.54(3) . . ?
S2 Fe1 Fe4 102.11(3) . . ?
S1 Fe1 Fe4 138.74(3) . . ?
S3 Fe1 Fe4 54.57(2) . . ?
S4 Fe1 Fe4 54.76(2) . . ?
S2 Fe1 Fe3 54.69(2) . . ?
S1 Fe1 Fe3 139.44(3) . . ?
S3 Fe1 Fe3 102.11(3) . . ?
S4 Fe1 Fe3 52.30(2) . . ?
Fe4 Fe1 Fe3 60.357(19) . . ?
S2 Fe1 Fe2 54.39(2) . . ?
S1 Fe1 Fe2 153.62(3) . . ?
S3 Fe1 Fe2 51.80(2) . . ?
S4 Fe1 Fe2 101.94(3) . . ?
Fe4 Fe1 Fe2 59.783(17) . . ?
Fe3 Fe1 Fe2 61.367(18) . . ?
S3 Fe2 S2 105.29(3) . . ?
S3 Fe2 S5 105.17(3) . . ?
S2 Fe2 S5 105.06(3) . . ?
S3 Fe2 P1 115.38(3) . . ?
S2 Fe2 P1 110.92(3) . . ?
S5 Fe2 P1 114.12(3) . . ?
S3 Fe2 Fe4 55.30(2) . . ?
S2 Fe2 Fe4 100.21(3) . . ?
S5 Fe2 Fe4 52.94(2) . . ?
P1 Fe2 Fe4 148.81(3) . . ?
S3 Fe2 Fe1 55.67(2) . . ?
S2 Fe2 Fe1 52.58(2) . . ?
S5 Fe2 Fe1 100.41(3) . . ?
P1 Fe2 Fe1 145.20(3) . . ?
Fe4 Fe2 Fe1 59.198(17) . . ?
S3 Fe2 Fe3 103.18(3) . . ?
S2 Fe2 Fe3 53.23(2) . . ?
S5 Fe2 Fe3 53.86(2) . . ?
P1 Fe2 Fe3 141.37(3) . . ?
Fe4 Fe2 Fe3 59.334(18) . . ?
Fe1 Fe2 Fe3 58.943(17) . . ?
S4 Fe3 S2 106.31(3) . . ?
S4 Fe3 S5 104.49(3) . . ?
S2 Fe3 S5 104.78(3) . . ?
S4 Fe3 P2 115.40(3) . . ?
S2 Fe3 P2 114.01(3) . . ?
S5 Fe3 P2 110.90(3) . . ?
S4 Fe3 Fe1 55.99(2) . . ?
S2 Fe3 Fe1 52.91(2) . . ?
S5 Fe3 Fe1 100.75(3) . . ?
P2 Fe3 Fe1 148.27(3) . . ?
S4 Fe3 Fe4 55.24(2) . . ?
S2 Fe3 Fe4 99.87(3) . . ?
S5 Fe3 Fe4 52.68(2) . . ?
P2 Fe3 Fe4 145.79(3) . . ?
Fe1 Fe3 Fe4 59.302(16) . . ?
S4 Fe3 Fe2 103.46(3) . . ?
S2 Fe3 Fe2 53.28(2) . . ?
S5 Fe3 Fe2 53.52(2) . . ?
P2 Fe3 Fe2 141.05(3) . . ?
Fe1 Fe3 Fe2 59.690(16) . . ?
Fe4 Fe3 Fe2 58.885(16) . . ?
S5 Fe4 S3 104.89(3) . . ?
S5 Fe4 S4 104.56(3) . . ?
S3 Fe4 S4 109.64(3) . . ?
S5 Fe4 P3 122.29(3) . . ?
S3 Fe4 P3 111.24(3) . . ?
S4 Fe4 P3 103.68(3) . . ?
S5 Fe4 Fe1 103.81(3) . . ?
S3 Fe4 Fe1 55.77(2) . . ?
S4 Fe4 Fe1 55.74(2) . . ?
P3 Fe4 Fe1 133.60(3) . . ?
S5 Fe4 Fe2 55.40(2) . . ?
S3 Fe4 Fe2 52.55(2) . . ?
S4 Fe4 Fe2 103.69(3) . . ?
P3 Fe4 Fe2 151.91(3) . . ?
Fe1 Fe4 Fe2 61.019(16) . . ?
S5 Fe4 Fe3 55.46(2) . . ?
S3 Fe4 Fe3 103.02(3) . . ?
S4 Fe4 Fe3 52.52(2) . . ?
P3 Fe4 Fe3 143.96(3) . . ?
Fe1 Fe4 Fe3 60.341(17) . . ?
Fe2 Fe4 Fe3 61.781(17) . . ?
C1 S1 Fe1 106.47(11) . . ?
Fe1 S2 Fe3 72.40(3) . . ?
Fe1 S2 Fe2 73.03(3) . . ?
Fe3 S2 Fe2 73.49(3) . . ?
Fe2 S3 Fe4 72.14(3) . . ?
Fe2 S3 Fe1 72.53(3) . . ?
Fe4 S3 Fe1 69.66(3) . . ?
Fe3 S4 Fe4 72.24(3) . . ?
Fe3 S4 Fe1 71.71(3) . . ?
Fe4 S4 Fe1 69.51(3) . . ?
Fe4 S5 Fe2 71.66(3) . . ?
Fe4 S5 Fe3 71.86(3) . . ?
Fe2 S5 Fe3 72.62(3) . . ?
C7 P1 C10 108.27(14) . . ?
C7 P1 C13 104.92(14) . . ?
C10 P1 C13 107.03(15) . . ?
C7 P1 Fe2 113.27(10) . . ?
C10 P1 Fe2 112.25(10) . . ?
C13 P1 Fe2 110.66(10) . . ?
C16 P2 C22 105.26(15) . . ?
C16 P2 C19 107.74(14) . . ?
C22 P2 C19 106.65(15) . . ?
C16 P2 Fe3 114.29(10) . . ?
C22 P2 Fe3 107.57(10) . . ?
C19 P2 Fe3 114.66(11) . . ?
C31 P3 C25 106.69(15) . . ?
C31 P3 C28 106.52(14) . . ?
C25 P3 C28 105.94(15) . . ?
C31 P3 Fe4 114.73(11) . . ?
C25 P3 Fe4 107.88(11) . . ?
C28 P3 Fe4 114.47(10) . . ?
C6 C1 C2 117.3(3) . . ?
C6 C1 S1 119.2(2) . . ?
C2 C1 S1 123.5(2) . . ?
C3 C2 C1 121.3(3) . . ?
C3 C2 H2 119.4 . . ?
C1 C2 H2 119.4 . . ?
C4 C3 C2 119.5(3) . . ?
C4 C3 H3 120.2 . . ?
C2 C3 H3 120.2 . . ?
C5 C4 C3 121.1(3) . . ?
C5 C4 Cl1 119.5(3) . . ?
C3 C4 Cl1 119.4(3) . . ?
C4 C5 C6 119.1(3) . . ?
C4 C5 H5 120.4 . . ?
C6 C5 H5 120.4 . . ?
C5 C6 C1 121.8(3) . . ?
C5 C6 H6 119.1 . . ?
C1 C6 H6 119.1 . . ?
C8 C7 C9 109.7(3) . . ?
C8 C7 P1 112.4(2) . . ?
C9 C7 P1 108.8(2) . . ?
C8 C7 H7 108.6 . . ?
C9 C7 H7 108.6 . . ?
P1 C7 H7 108.6 . . ?
C7 C8 H8A 109.5 . . ?
C7 C8 H8B 109.5 . . ?
H8A C8 H8B 109.5 . . ?
C7 C8 H8C 109.5 . . ?
H8A C8 H8C 109.5 . . ?
H8B C8 H8C 109.5 . . ?
C7 C9 H9A 109.5 . . ?
C7 C9 H9B 109.5 . . ?
H9A C9 H9B 109.5 . . ?
C7 C9 H9C 109.5 . . ?
H9A C9 H9C 109.5 . . ?
H9B C9 H9C 109.5 . . ?
C12 C10 C11 111.2(3) . . ?
C12 C10 P1 111.9(2) . . ?
C11 C10 P1 114.8(2) . . ?
C12 C10 H10 106.1 . . ?
C11 C10 H10 106.1 . . ?
P1 C10 H10 106.1 . . ?
C10 C11 H11A 109.5 . . ?
C10 C11 H11B 109.5 . . ?
H11A C11 H11B 109.5 . . ?
C10 C11 H11C 109.5 . . ?
H11A C11 H11C 109.5 . . ?
H11B C11 H11C 109.5 . . ?
C10 C12 H12A 109.5 . . ?
C10 C12 H12B 109.5 . . ?
H12A C12 H12B 109.5 . . ?
C10 C12 H12C 109.5 . . ?
H12A C12 H12C 109.5 . . ?
H12B C12 H12C 109.5 . . ?
C14 C13 C15 111.0(3) . . ?
C14 C13 P1 117.0(2) . . ?
C15 C13 P1 110.4(2) . . ?
C14 C13 H13 105.8 . . ?
C15 C13 H13 105.8 . . ?
P1 C13 H13 105.8 . . ?
C13 C14 H14A 109.5 . . ?
C13 C14 H14B 109.5 . . ?
H14A C14 H14B 109.5 . . ?
C13 C14 H14C 109.5 . . ?
H14A C14 H14C 109.5 . . ?
H14B C14 H14C 109.5 . . ?
C13 C15 H15A 109.5 . . ?
C13 C15 H15B 109.5 . . ?
H15A C15 H15B 109.5 . . ?
C13 C15 H15C 109.5 . . ?
H15A C15 H15C 109.5 . . ?
H15B C15 H15C 109.5 . . ?
C18 C16 C17 110.0(3) . . ?
C18 C16 P2 109.8(2) . . ?
C17 C16 P2 111.3(2) . . ?
C18 C16 H16 108.6 . . ?
C17 C16 H16 108.6 . . ?
P2 C16 H16 108.6 . . ?
C16 C17 H17A 109.5 . . ?
C16 C17 H17B 109.5 . . ?
H17A C17 H17B 109.5 . . ?
C16 C17 H17C 109.5 . . ?
H17A C17 H17C 109.5 . . ?
H17B C17 H17C 109.5 . . ?
C16 C18 H18A 109.5 . . ?
C16 C18 H18B 109.5 . . ?
H18A C18 H18B 109.5 . . ?
C16 C18 H18C 109.5 . . ?
H18A C18 H18C 109.5 . . ?
H18B C18 H18C 109.5 . . ?
C21 C19 C20 111.2(3) . . ?
C21 C19 P2 111.2(2) . . ?
C20 C19 P2 114.3(2) . . ?
C21 C19 H19 106.5 . . ?
C20 C19 H19 106.5 . . ?
P2 C19 H19 106.5 . . ?
C19 C20 H20A 109.5 . . ?
C19 C20 H20B 109.5 . . ?
H20A C20 H20B 109.5 . . ?
C19 C20 H20C 109.5 . . ?
H20A C20 H20C 109.5 . . ?
H20B C20 H20C 109.5 . . ?
C19 C21 H21A 109.5 . . ?
C19 C21 H21B 109.5 . . ?
H21A C21 H21B 109.5 . . ?
C19 C21 H21C 109.5 . . ?
H21A C21 H21C 109.5 . . ?
H21B C21 H21C 109.5 . . ?
C23 C22 C24 111.1(3) . . ?
C23 C22 P2 117.6(2) . . ?
C24 C22 P2 110.7(2) . . ?
C23 C22 H22 105.5 . . ?
C24 C22 H22 105.5 . . ?
P2 C22 H22 105.5 . . ?
C22 C23 H23A 109.5 . . ?
C22 C23 H23B 109.5 . . ?
H23A C23 H23B 109.5 . . ?
C22 C23 H23C 109.5 . . ?
H23A C23 H23C 109.5 . . ?
H23B C23 H23C 109.5 . . ?
C22 C24 H24A 109.5 . . ?
C22 C24 H24B 109.5 . . ?
H24A C24 H24B 109.5 . . ?
C22 C24 H24C 109.5 . . ?
H24A C24 H24C 109.5 . . ?
H24B C24 H24C 109.5 . . ?
C27 C25 C26 111.0(3) . . ?
C27 C25 P3 115.7(2) . . ?
C26 C25 P3 109.9(2) . . ?
C27 C25 H25 106.6 . . ?
C26 C25 H25 106.6 . . ?
P3 C25 H25 106.6 . . ?
C25 C26 H26A 109.5 . . ?
C25 C26 H26B 109.5 . . ?
H26A C26 H26B 109.5 . . ?
C25 C26 H26C 109.5 . . ?
H26A C26 H26C 109.5 . . ?
H26B C26 H26C 109.5 . . ?
C25 C27 H27A 109.5 . . ?
C25 C27 H27B 109.5 . . ?
H27A C27 H27B 109.5 . . ?
C25 C27 H27C 109.5 . . ?
H27A C27 H27C 109.5 . . ?
H27B C27 H27C 109.5 . . ?
C30 C28 C29 111.5(3) . . ?
C30 C28 P3 114.9(2) . . ?
C29 C28 P3 110.7(2) . . ?
C30 C28 H28 106.4 . . ?
C29 C28 H28 106.4 . . ?
P3 C28 H28 106.4 . . ?
C28 C29 H29A 109.5 . . ?
C28 C29 H29B 109.5 . . ?
H29A C29 H29B 109.5 . . ?
C28 C29 H29C 109.5 . . ?
H29A C29 H29C 109.5 . . ?
H29B C29 H29C 109.5 . . ?
C28 C30 H30A 109.5 . . ?
C28 C30 H30B 109.5 . . ?
H30A C30 H30B 109.5 . . ?
C28 C30 H30C 109.5 . . ?
H30A C30 H30C 109.5 . . ?
H30B C30 H30C 109.5 . . ?
C32 C31 C33 110.5(3) . . ?
C32 C31 P3 110.3(2) . . ?
C33 C31 P3 111.2(2) . . ?
C32 C31 H31 108.3 . . ?
C33 C31 H31 108.3 . . ?
P3 C31 H31 108.3 . . ?
C31 C32 H32A 109.5 . . ?
C31 C32 H32B 109.5 . . ?
H32A C32 H32B 109.5 . . ?
C31 C32 H32C 109.5 . . ?
H32A C32 H32C 109.5 . . ?
H32B C32 H32C 109.5 . . ?
C31 C33 H33A 109.5 . . ?
C31 C33 H33B 109.5 . . ?
H33A C33 H33B 109.5 . . ?
C31 C33 H33C 109.5 . . ?
H33A C33 H33C 109.5 . . ?
H33B C33 H33C 109.5 . . ?

loop_
_geom_bond_atom_site_label_1
_geom_bond_atom_site_label_2
_geom_bond_distance
_geom_bond_site_symmetry_2
_geom_bond_publ_flag
Fe1 S2 2.2230(9) . ?
Fe1 S1 2.2676(9) . ?
Fe1 S3 2.3176(9) . ?
Fe1 S4 2.3191(9) . ?
Fe1 Fe4 2.6285(7) . ?
Fe1 Fe3 2.6564(7) . ?
Fe1 Fe2 2.6770(7) . ?
Fe2 S3 2.2057(9) . ?
Fe2 S2 2.2754(9) . ?
Fe2 S5 2.2933(9) . ?
Fe2 P1 2.3471(9) . ?
Fe2 Fe4 2.6444(7) . ?
Fe2 Fe3 2.7217(7) . ?
Fe3 S4 2.2138(9) . ?
Fe3 S2 2.2741(9) . ?
Fe3 S5 2.3030(9) . ?
Fe3 P2 2.3441(9) . ?
Fe3 Fe4 2.6568(7) . ?
Fe4 S5 2.2233(9) . ?
Fe4 S3 2.2842(9) . ?
Fe4 S4 2.2918(9) . ?
Fe4 P3 2.3864(9) . ?
S1 C1 1.755(3) . ?
Cl1 C4 1.742(3) . ?
P1 C7 1.845(3) . ?
P1 C10 1.853(3) . ?
P1 C13 1.858(3) . ?
P2 C16 1.842(3) . ?
P2 C22 1.850(3) . ?
P2 C19 1.851(3) . ?
P3 C31 1.842(3) . ?
P3 C25 1.848(3) . ?
P3 C28 1.850(3) . ?
C1 C6 1.393(4) . ?
C1 C2 1.397(4) . ?
C2 C3 1.377(4) . ?
C2 H2 0.9500 . ?
C3 C4 1.374(5) . ?
C3 H3 0.9500 . ?
C4 C5 1.373(5) . ?
C5 C6 1.378(4) . ?
C5 H5 0.9500 . ?
C6 H6 0.9500 . ?
C7 C8 1.523(4) . ?
C7 C9 1.530(4) . ?
C7 H7 1.0000 . ?
C8 H8A 0.9800 . ?
C8 H8B 0.9800 . ?
C8 H8C 0.9800 . ?
C9 H9A 0.9800 . ?
C9 H9B 0.9800 . ?
C9 H9C 0.9800 . ?
C10 C12 1.516(4) . ?
C10 C11 1.520(4) . ?
C10 H10 1.0000 . ?
C11 H11A 0.9800 . ?
C11 H11B 0.9800 . ?
C11 H11C 0.9800 . ?
C12 H12A 0.9800 . ?
C12 H12B 0.9800 . ?
C12 H12C 0.9800 . ?
C13 C14 1.525(4) . ?
C13 C15 1.532(5) . ?
C13 H13 1.0000 . ?
C14 H14A 0.9800 . ?
C14 H14B 0.9800 . ?
C14 H14C 0.9800 . ?
C15 H15A 0.9800 . ?
C15 H15B 0.9800 . ?
C15 H15C 0.9800 . ?
C16 C18 1.516(4) . ?
C16 C17 1.524(4) . ?
C16 H16 1.0000 . ?
C17 H17A 0.9800 . ?
C17 H17B 0.9800 . ?
C17 H17C 0.9800 . ?
C18 H18A 0.9800 . ?
C18 H18B 0.9800 . ?
C18 H18C 0.9800 . ?
C19 C21 1.520(4) . ?
C19 C20 1.521(4) . ?
C19 H19 1.0000 . ?
C20 H20A 0.9800 . ?
C20 H20B 0.9800 . ?
C20 H20C 0.9800 . ?
C21 H21A 0.9800 . ?
C21 H21B 0.9800 . ?
C21 H21C 0.9800 . ?
C22 C23 1.521(4) . ?
C22 C24 1.526(4) . ?
C22 H22 1.0000 . ?
C23 H23A 0.9800 . ?
C23 H23B 0.9800 . ?
C23 H23C 0.9800 . ?
C24 H24A 0.9800 . ?
C24 H24B 0.9800 . ?
C24 H24C 0.9800 . ?
C25 C27 1.515(4) . ?
C25 C26 1.520(5) . ?
C25 H25 1.0000 . ?
C26 H26A 0.9800 . ?
C26 H26B 0.9800 . ?
C26 H26C 0.9800 . ?
C27 H27A 0.9800 . ?
C27 H27B 0.9800 . ?
C27 H27C 0.9800 . ?
C28 C30 1.515(4) . ?
C28 C29 1.520(4) . ?
C28 H28 1.0000 . ?
C29 H29A 0.9800 . ?
C29 H29B 0.9800 . ?
C29 H29C 0.9800 . ?
C30 H30A 0.9800 . ?
C30 H30B 0.9800 . ?
C30 H30C 0.9800 . ?
C31 C32 1.517(5) . ?
C31 C33 1.520(5) . ?
C31 H31 1.0000 . ?
C32 H32A 0.9800 . ?
C32 H32B 0.9800 . ?
C32 H32C 0.9800 . ?
C33 H33A 0.9800 . ?
C33 H33B 0.9800 . ?
C33 H33C 0.9800 . ?

loop_
_geom_torsion_atom_site_label_1
_geom_torsion_atom_site_label_2
_geom_torsion_atom_site_label_3
_geom_torsion_atom_site_label_4
_geom_torsion
_geom_torsion_site_symmetry_1
_geom_torsion_site_symmetry_2
_geom_torsion_site_symmetry_3
_geom_torsion_site_symmetry_4
_geom_torsion_publ_flag
S2 Fe1 Fe2 S3 -157.58(4) . . . . ?
S1 Fe1 Fe2 S3 -74.88(7) . . . . ?
S4 Fe1 Fe2 S3 103.04(3) . . . . ?
Fe4 Fe1 Fe2 S3 66.71(3) . . . . ?
Fe3 Fe1 Fe2 S3 137.19(3) . . . . ?
S1 Fe1 Fe2 S2 82.70(7) . . . . ?
S3 Fe1 Fe2 S2 157.58(4) . . . . ?
S4 Fe1 Fe2 S2 -99.38(3) . . . . ?
Fe4 Fe1 Fe2 S2 -135.71(3) . . . . ?
Fe3 Fe1 Fe2 S2 -65.23(3) . . . . ?
S2 Fe1 Fe2 S5 101.07(3) . . . . ?
S1 Fe1 Fe2 S5 -176.23(6) . . . . ?
S3 Fe1 Fe2 S5 -101.35(3) . . . . ?
S4 Fe1 Fe2 S5 1.69(3) . . . . ?
Fe4 Fe1 Fe2 S5 -34.64(2) . . . . ?
Fe3 Fe1 Fe2 S5 35.84(2) . . . . ?
S2 Fe1 Fe2 P1 -71.77(5) . . . . ?
S1 Fe1 Fe2 P1 10.93(9) . . . . ?
S3 Fe1 Fe2 P1 85.81(5) . . . . ?
S4 Fe1 Fe2 P1 -171.16(5) . . . . ?
Fe4 Fe1 Fe2 P1 152.52(5) . . . . ?
Fe3 Fe1 Fe2 P1 -137.00(5) . . . . ?
S2 Fe1 Fe2 Fe4 135.71(3) . . . . ?
S1 Fe1 Fe2 Fe4 -141.59(7) . . . . ?
S3 Fe1 Fe2 Fe4 -66.71(3) . . . . ?
S4 Fe1 Fe2 Fe4 36.32(2) . . . . ?
Fe3 Fe1 Fe2 Fe4 70.48(2) . . . . ?
S2 Fe1 Fe2 Fe3 65.23(3) . . . . ?
S1 Fe1 Fe2 Fe3 147.93(7) . . . . ?
S3 Fe1 Fe2 Fe3 -137.19(3) . . . . ?
S4 Fe1 Fe2 Fe3 -34.16(2) . . . . ?
Fe4 Fe1 Fe2 Fe3 -70.48(2) . . . . ?
S2 Fe1 Fe3 S4 159.20(4) . . . . ?
S1 Fe1 Fe3 S4 65.24(5) . . . . ?
S3 Fe1 Fe3 S4 -102.93(4) . . . . ?
Fe4 Fe1 Fe3 S4 -66.47(3) . . . . ?
Fe2 Fe1 Fe3 S4 -136.04(3) . . . . ?
S1 Fe1 Fe3 S2 -93.96(5) . . . . ?
S3 Fe1 Fe3 S2 97.87(4) . . . . ?
S4 Fe1 Fe3 S2 -159.20(4) . . . . ?
Fe4 Fe1 Fe3 S2 134.34(3) . . . . ?
Fe2 Fe1 Fe3 S2 64.77(3) . . . . ?
S2 Fe1 Fe3 S5 -100.48(4) . . . . ?
S1 Fe1 Fe3 S5 165.56(4) . . . . ?
S3 Fe1 Fe3 S5 -2.61(3) . . . . ?
S4 Fe1 Fe3 S5 100.32(4) . . . . ?
Fe4 Fe1 Fe3 S5 33.86(2) . . . . ?
Fe2 Fe1 Fe3 S5 -35.72(2) . . . . ?
S2 Fe1 Fe3 P2 75.37(6) . . . . ?
S1 Fe1 Fe3 P2 -18.60(8) . . . . ?
S3 Fe1 Fe3 P2 173.24(5) . . . . ?
S4 Fe1 Fe3 P2 -83.83(6) . . . . ?
Fe4 Fe1 Fe3 P2 -150.30(5) . . . . ?
Fe2 Fe1 Fe3 P2 140.13(5) . . . . ?
S2 Fe1 Fe3 Fe4 -134.34(3) . . . . ?
S1 Fe1 Fe3 Fe4 131.70(5) . . . . ?
S3 Fe1 Fe3 Fe4 -36.46(2) . . . . ?
S4 Fe1 Fe3 Fe4 66.47(3) . . . . ?
Fe2 Fe1 Fe3 Fe4 -69.571(17) . . . . ?
S2 Fe1 Fe3 Fe2 -64.77(3) . . . . ?
S1 Fe1 Fe3 Fe2 -158.73(5) . . . . ?
S3 Fe1 Fe3 Fe2 33.11(2) . . . . ?
S4 Fe1 Fe3 Fe2 136.04(3) . . . . ?
Fe4 Fe1 Fe3 Fe2 69.571(17) . . . . ?
S3 Fe2 Fe3 S4 1.08(4) . . . . ?
S2 Fe2 Fe3 S4 100.46(4) . . . . ?
S5 Fe2 Fe3 S4 -98.23(4) . . . . ?
P1 Fe2 Fe3 S4 177.70(4) . . . . ?
Fe4 Fe2 Fe3 S4 -33.98(3) . . . . ?
Fe1 Fe2 Fe3 S4 36.28(3) . . . . ?
S3 Fe2 Fe3 S2 -99.38(4) . . . . ?
S5 Fe2 Fe3 S2 161.31(4) . . . . ?
P1 Fe2 Fe3 S2 77.24(5) . . . . ?
Fe4 Fe2 Fe3 S2 -134.44(3) . . . . ?
Fe1 Fe2 Fe3 S2 -64.19(3) . . . . ?
S3 Fe2 Fe3 S5 99.31(4) . . . . ?
S2 Fe2 Fe3 S5 -161.31(4) . . . . ?
P1 Fe2 Fe3 S5 -84.07(5) . . . . ?
Fe4 Fe2 Fe3 S5 64.25(3) . . . . ?
Fe1 Fe2 Fe3 S5 134.50(3) . . . . ?
S3 Fe2 Fe3 P2 177.24(4) . . . . ?
S2 Fe2 Fe3 P2 -83.38(5) . . . . ?
S5 Fe2 Fe3 P2 77.93(5) . . . . ?
P1 Fe2 Fe3 P2 -6.14(7) . . . . ?
Fe4 Fe2 Fe3 P2 142.18(5) . . . . ?
Fe1 Fe2 Fe3 P2 -147.57(5) . . . . ?
S3 Fe2 Fe3 Fe1 -35.19(3) . . . . ?
S2 Fe2 Fe3 Fe1 64.19(3) . . . . ?
S5 Fe2 Fe3 Fe1 -134.50(3) . . . . ?
P1 Fe2 Fe3 Fe1 141.42(5) . . . . ?
Fe4 Fe2 Fe3 Fe1 -70.253(18) . . . . ?
S3 Fe2 Fe3 Fe4 35.06(3) . . . . ?
S2 Fe2 Fe3 Fe4 134.44(3) . . . . ?
S5 Fe2 Fe3 Fe4 -64.25(3) . . . . ?
P1 Fe2 Fe3 Fe4 -148.32(5) . . . . ?
Fe1 Fe2 Fe3 Fe4 70.253(18) . . . . ?
S2 Fe1 Fe4 S5 0.93(4) . . . . ?
S1 Fe1 Fe4 S5 -168.32(4) . . . . ?
S3 Fe1 Fe4 S5 98.79(4) . . . . ?
S4 Fe1 Fe4 S5 -98.37(4) . . . . ?
Fe3 Fe1 Fe4 S5 -35.72(3) . . . . ?
Fe2 Fe1 Fe4 S5 36.42(3) . . . . ?
S2 Fe1 Fe4 S3 -97.86(4) . . . . ?
S1 Fe1 Fe4 S3 92.89(5) . . . . ?
S4 Fe1 Fe4 S3 162.84(4) . . . . ?
Fe3 Fe1 Fe4 S3 -134.51(3) . . . . ?
Fe2 Fe1 Fe4 S3 -62.36(3) . . . . ?
S2 Fe1 Fe4 S4 99.30(4) . . . . ?
S1 Fe1 Fe4 S4 -69.94(5) . . . . ?
S3 Fe1 Fe4 S4 -162.84(4) . . . . ?
Fe3 Fe1 Fe4 S4 62.65(3) . . . . ?
Fe2 Fe1 Fe4 S4 134.80(3) . . . . ?
S2 Fe1 Fe4 P3 174.61(4) . . . . ?
S1 Fe1 Fe4 P3 5.36(6) . . . . ?
S3 Fe1 Fe4 P3 -87.53(4) . . . . ?
S4 Fe1 Fe4 P3 75.30(4) . . . . ?
Fe3 Fe1 Fe4 P3 137.96(4) . . . . ?
Fe2 Fe1 Fe4 P3 -149.90(4) . . . . ?
S2 Fe1 Fe4 Fe2 -35.49(2) . . . . ?
S1 Fe1 Fe4 Fe2 155.26(5) . . . . ?
S3 Fe1 Fe4 Fe2 62.36(3) . . . . ?
S4 Fe1 Fe4 Fe2 -134.80(3) . . . . ?
Fe3 Fe1 Fe4 Fe2 -72.144(18) . . . . ?
S2 Fe1 Fe4 Fe3 36.65(3) . . . . ?
S1 Fe1 Fe4 Fe3 -132.60(5) . . . . ?
S3 Fe1 Fe4 Fe3 134.51(3) . . . . ?
S4 Fe1 Fe4 Fe3 -62.65(3) . . . . ?
Fe2 Fe1 Fe4 Fe3 72.144(18) . . . . ?
S3 Fe2 Fe4 S5 157.16(4) . . . . ?
S2 Fe2 Fe4 S5 -101.23(4) . . . . ?
P1 Fe2 Fe4 S5 75.03(6) . . . . ?
Fe1 Fe2 Fe4 S5 -135.53(3) . . . . ?
Fe3 Fe2 Fe4 S5 -65.70(3) . . . . ?
S2 Fe2 Fe4 S3 101.61(4) . . . . ?
S5 Fe2 Fe4 S3 -157.16(4) . . . . ?
P1 Fe2 Fe4 S3 -82.13(6) . . . . ?
Fe1 Fe2 Fe4 S3 67.30(3) . . . . ?
Fe3 Fe2 Fe4 S3 137.14(3) . . . . ?
S3 Fe2 Fe4 S4 -104.43(4) . . . . ?
S2 Fe2 Fe4 S4 -2.82(3) . . . . ?
S5 Fe2 Fe4 S4 98.41(4) . . . . ?
P1 Fe2 Fe4 S4 173.44(5) . . . . ?
Fe1 Fe2 Fe4 S4 -37.13(3) . . . . ?
Fe3 Fe2 Fe4 S4 32.71(3) . . . . ?
S3 Fe2 Fe4 P3 62.23(6) . . . . ?
S2 Fe2 Fe4 P3 163.83(6) . . . . ?
S5 Fe2 Fe4 P3 -94.93(6) . . . . ?
P1 Fe2 Fe4 P3 -19.90(9) . . . . ?
Fe1 Fe2 Fe4 P3 129.53(6) . . . . ?
Fe3 Fe2 Fe4 P3 -160.63(6) . . . . ?
S3 Fe2 Fe4 Fe1 -67.30(3) . . . . ?
S2 Fe2 Fe4 Fe1 34.30(2) . . . . ?
S5 Fe2 Fe4 Fe1 135.53(3) . . . . ?
P1 Fe2 Fe4 Fe1 -149.44(6) . . . . ?
Fe3 Fe2 Fe4 Fe1 69.833(18) . . . . ?
S3 Fe2 Fe4 Fe3 -137.14(3) . . . . ?
S2 Fe2 Fe4 Fe3 -35.53(3) . . . . ?
S5 Fe2 Fe4 Fe3 65.70(3) . . . . ?
P1 Fe2 Fe4 Fe3 140.73(6) . . . . ?
Fe1 Fe2 Fe4 Fe3 -69.833(18) . . . . ?
S4 Fe3 Fe4 S5 -155.81(4) . . . . ?
S2 Fe3 Fe4 S5 101.12(4) . . . . ?
P2 Fe3 Fe4 S5 -71.11(5) . . . . ?
Fe1 Fe3 Fe4 S5 136.51(3) . . . . ?
Fe2 Fe3 Fe4 S5 65.61(3) . . . . ?
S4 Fe3 Fe4 S3 104.92(4) . . . . ?
S2 Fe3 Fe4 S3 1.85(3) . . . . ?
S5 Fe3 Fe4 S3 -99.27(4) . . . . ?
P2 Fe3 Fe4 S3 -170.38(5) . . . . ?
Fe1 Fe3 Fe4 S3 37.24(2) . . . . ?
Fe2 Fe3 Fe4 S3 -33.66(2) . . . . ?
S2 Fe3 Fe4 S4 -103.07(4) . . . . ?
S5 Fe3 Fe4 S4 155.81(4) . . . . ?
P2 Fe3 Fe4 S4 84.70(6) . . . . ?
Fe1 Fe3 Fe4 S4 -67.68(3) . . . . ?
Fe2 Fe3 Fe4 S4 -138.58(3) . . . . ?
S4 Fe3 Fe4 P3 -56.81(5) . . . . ?
S2 Fe3 Fe4 P3 -159.88(5) . . . . ?
S5 Fe3 Fe4 P3 99.00(5) . . . . ?
P2 Fe3 Fe4 P3 27.89(8) . . . . ?
Fe1 Fe3 Fe4 P3 -124.49(5) . . . . ?
Fe2 Fe3 Fe4 P3 164.61(5) . . . . ?
S4 Fe3 Fe4 Fe1 67.68(3) . . . . ?
S2 Fe3 Fe4 Fe1 -35.39(2) . . . . ?
S5 Fe3 Fe4 Fe1 -136.51(3) . . . . ?
P2 Fe3 Fe4 Fe1 152.38(5) . . . . ?
Fe2 Fe3 Fe4 Fe1 -70.901(17) . . . . ?
S4 Fe3 Fe4 Fe2 138.58(3) . . . . ?
S2 Fe3 Fe4 Fe2 35.51(2) . . . . ?
S5 Fe3 Fe4 Fe2 -65.61(3) . . . . ?
P2 Fe3 Fe4 Fe2 -136.72(5) . . . . ?
Fe1 Fe3 Fe4 Fe2 70.901(17) . . . . ?
S2 Fe1 S1 C1 53.17(11) . . . . ?
S3 Fe1 S1 C1 -72.16(11) . . . . ?
S4 Fe1 S1 C1 168.81(11) . . . . ?
Fe4 Fe1 S1 C1 -138.80(11) . . . . ?
Fe3 Fe1 S1 C1 120.92(11) . . . . ?
Fe2 Fe1 S1 C1 -13.30(13) . . . . ?
S1 Fe1 S2 Fe3 132.48(3) . . . . ?
S3 Fe1 S2 Fe3 -95.53(3) . . . . ?
S4 Fe1 S2 Fe3 16.87(3) . . . . ?
Fe4 Fe1 S2 Fe3 -39.48(2) . . . . ?
Fe2 Fe1 S2 Fe3 -77.59(3) . . . . ?
S1 Fe1 S2 Fe2 -149.93(3) . . . . ?
S3 Fe1 S2 Fe2 -17.94(3) . . . . ?
S4 Fe1 S2 Fe2 94.46(3) . . . . ?
Fe4 Fe1 S2 Fe2 38.11(2) . . . . ?
Fe3 Fe1 S2 Fe2 77.59(3) . . . . ?
S4 Fe3 S2 Fe1 -17.86(3) . . . . ?
S5 Fe3 S2 Fe1 92.43(3) . . . . ?
P2 Fe3 S2 Fe1 -146.15(3) . . . . ?
Fe4 Fe3 S2 Fe1 38.63(2) . . . . ?
Fe2 Fe3 S2 Fe1 76.98(3) . . . . ?
S4 Fe3 S2 Fe2 -94.84(3) . . . . ?
S5 Fe3 S2 Fe2 15.46(3) . . . . ?
P2 Fe3 S2 Fe2 136.88(3) . . . . ?
Fe1 Fe3 S2 Fe2 -76.98(3) . . . . ?
Fe4 Fe3 S2 Fe2 -38.35(2) . . . . ?
S3 Fe2 S2 Fe1 19.06(3) . . . . ?
S5 Fe2 S2 Fe1 -91.70(3) . . . . ?
P1 Fe2 S2 Fe1 144.52(3) . . . . ?
Fe4 Fe2 S2 Fe1 -37.55(2) . . . . ?
Fe3 Fe2 S2 Fe1 -76.16(3) . . . . ?
S3 Fe2 S2 Fe3 95.22(3) . . . . ?
S5 Fe2 S2 Fe3 -15.54(3) . . . . ?
P1 Fe2 S2 Fe3 -139.32(3) . . . . ?
Fe4 Fe2 S2 Fe3 38.61(2) . . . . ?
Fe1 Fe2 S2 Fe3 76.16(3) . . . . ?
S2 Fe2 S3 Fe4 -91.96(3) . . . . ?
S5 Fe2 S3 Fe4 18.72(3) . . . . ?
P1 Fe2 S3 Fe4 145.40(3) . . . . ?
Fe1 Fe2 S3 Fe4 -73.66(2) . . . . ?
Fe3 Fe2 S3 Fe4 -36.94(2) . . . . ?
S2 Fe2 S3 Fe1 -18.30(3) . . . . ?
S5 Fe2 S3 Fe1 92.38(3) . . . . ?
P1 Fe2 S3 Fe1 -140.94(3) . . . . ?
Fe4 Fe2 S3 Fe1 73.66(2) . . . . ?
Fe3 Fe2 S3 Fe1 36.72(2) . . . . ?
S5 Fe4 S3 Fe2 -19.30(3) . . . . ?
S4 Fe4 S3 Fe2 92.47(3) . . . . ?
P3 Fe4 S3 Fe2 -153.45(3) . . . . ?
Fe1 Fe4 S3 Fe2 77.46(3) . . . . ?
Fe3 Fe4 S3 Fe2 37.97(3) . . . . ?
S5 Fe4 S3 Fe1 -96.77(3) . . . . ?
S4 Fe4 S3 Fe1 15.01(3) . . . . ?
P3 Fe4 S3 Fe1 129.09(3) . . . . ?
Fe2 Fe4 S3 Fe1 -77.46(3) . . . . ?
Fe3 Fe4 S3 Fe1 -39.50(2) . . . . ?
S2 Fe1 S3 Fe2 18.58(3) . . . . ?
S1 Fe1 S3 Fe2 151.06(3) . . . . ?
S4 Fe1 S3 Fe2 -91.57(3) . . . . ?
Fe4 Fe1 S3 Fe2 -76.93(3) . . . . ?
Fe3 Fe1 S3 Fe2 -37.59(3) . . . . ?
S2 Fe1 S3 Fe4 95.51(3) . . . . ?
S1 Fe1 S3 Fe4 -132.01(3) . . . . ?
S4 Fe1 S3 Fe4 -14.64(3) . . . . ?
Fe3 Fe1 S3 Fe4 39.34(2) . . . . ?
Fe2 Fe1 S3 Fe4 76.93(3) . . . . ?
S2 Fe3 S4 Fe4 90.83(3) . . . . ?
S5 Fe3 S4 Fe4 -19.67(3) . . . . ?
P2 Fe3 S4 Fe4 -141.71(3) . . . . ?
Fe1 Fe3 S4 Fe4 73.66(2) . . . . ?
Fe2 Fe3 S4 Fe4 35.62(2) . . . . ?
S2 Fe3 S4 Fe1 17.17(3) . . . . ?
S5 Fe3 S4 Fe1 -93.33(3) . . . . ?
P2 Fe3 S4 Fe1 144.63(3) . . . . ?
Fe4 Fe3 S4 Fe1 -73.66(2) . . . . ?
Fe2 Fe3 S4 Fe1 -38.04(2) . . . . ?
S5 Fe4 S4 Fe3 20.41(3) . . . . ?
S3 Fe4 S4 Fe3 -91.59(3) . . . . ?
P3 Fe4 S4 Fe3 149.55(3) . . . . ?
Fe1 Fe4 S4 Fe3 -76.58(2) . . . . ?
Fe2 Fe4 S4 Fe3 -36.87(3) . . . . ?
S5 Fe4 S4 Fe1 96.98(3) . . . . ?
S3 Fe4 S4 Fe1 -15.01(3) . . . . ?
P3 Fe4 S4 Fe1 -133.87(3) . . . . ?
Fe2 Fe4 S4 Fe1 39.71(2) . . . . ?
Fe3 Fe4 S4 Fe1 76.58(2) . . . . ?
S2 Fe1 S4 Fe3 -17.42(3) . . . . ?
S1 Fe1 S4 Fe3 -142.44(3) . . . . ?
S3 Fe1 S4 Fe3 91.94(3) . . . . ?
Fe4 Fe1 S4 Fe3 77.33(3) . . . . ?
Fe2 Fe1 S4 Fe3 38.52(3) . . . . ?
S2 Fe1 S4 Fe4 -94.75(3) . . . . ?
S1 Fe1 S4 Fe4 140.23(3) . . . . ?
S3 Fe1 S4 Fe4 14.61(3) . . . . ?
Fe3 Fe1 S4 Fe4 -77.33(3) . . . . ?
Fe2 Fe1 S4 Fe4 -38.81(2) . . . . ?
S3 Fe4 S5 Fe2 18.59(3) . . . . ?
S4 Fe4 S5 Fe2 -96.77(3) . . . . ?
P3 Fe4 S5 Fe2 146.29(3) . . . . ?
Fe1 Fe4 S5 Fe2 -39.13(2) . . . . ?
Fe3 Fe4 S5 Fe2 -77.14(2) . . . . ?
S3 Fe4 S5 Fe3 95.73(3) . . . . ?
S4 Fe4 S5 Fe3 -19.63(3) . . . . ?
P3 Fe4 S5 Fe3 -136.57(3) . . . . ?
Fe1 Fe4 S5 Fe3 38.02(3) . . . . ?
Fe2 Fe4 S5 Fe3 77.14(2) . . . . ?
S3 Fe2 S5 Fe4 -19.31(3) . . . . ?
S2 Fe2 S5 Fe4 91.54(3) . . . . ?
P1 Fe2 S5 Fe4 -146.75(3) . . . . ?
Fe1 Fe2 S5 Fe4 37.71(2) . . . . ?
Fe3 Fe2 S5 Fe4 76.12(3) . . . . ?
S3 Fe2 S5 Fe3 -95.43(3) . . . . ?
S2 Fe2 S5 Fe3 15.42(3) . . . . ?
P1 Fe2 S5 Fe3 137.13(3) . . . . ?
Fe4 Fe2 S5 Fe3 -76.12(3) . . . . ?
Fe1 Fe2 S5 Fe3 -38.40(2) . . . . ?
S4 Fe3 S5 Fe4 20.34(3) . . . . ?
S2 Fe3 S5 Fe4 -91.25(3) . . . . ?
P2 Fe3 S5 Fe4 145.30(3) . . . . ?
Fe1 Fe3 S5 Fe4 -37.04(2) . . . . ?
Fe2 Fe3 S5 Fe4 -75.85(2) . . . . ?
S4 Fe3 S5 Fe2 96.19(3) . . . . ?
S2 Fe3 S5 Fe2 -15.41(3) . . . . ?
P2 Fe3 S5 Fe2 -138.85(3) . . . . ?
Fe1 Fe3 S5 Fe2 38.81(2) . . . . ?
Fe4 Fe3 S5 Fe2 75.85(2) . . . . ?
S3 Fe2 P1 C7 53.50(11) . . . . ?
S2 Fe2 P1 C7 -66.09(11) . . . . ?
S5 Fe2 P1 C7 175.50(11) . . . . ?
Fe4 Fe2 P1 C7 117.85(11) . . . . ?
Fe1 Fe2 P1 C7 -12.22(12) . . . . ?
Fe3 Fe2 P1 C7 -122.85(11) . . . . ?
S3 Fe2 P1 C10 -69.50(12) . . . . ?
S2 Fe2 P1 C10 170.91(11) . . . . ?
S5 Fe2 P1 C10 52.50(12) . . . . ?
Fe4 Fe2 P1 C10 -5.15(13) . . . . ?
Fe1 Fe2 P1 C10 -135.22(11) . . . . ?
Fe3 Fe2 P1 C10 114.15(11) . . . . ?
S3 Fe2 P1 C13 171.00(12) . . . . ?
S2 Fe2 P1 C13 51.41(12) . . . . ?
S5 Fe2 P1 C13 -67.00(12) . . . . ?
Fe4 Fe2 P1 C13 -124.65(12) . . . . ?
Fe1 Fe2 P1 C13 105.28(12) . . . . ?
Fe3 Fe2 P1 C13 -5.35(13) . . . . ?
S4 Fe3 P2 C16 -164.08(11) . . . . ?
S2 Fe3 P2 C16 -40.59(12) . . . . ?
S5 Fe3 P2 C16 77.38(12) . . . . ?
Fe1 Fe3 P2 C16 -98.25(12) . . . . ?
Fe4 Fe3 P2 C16 131.03(11) . . . . ?
Fe2 Fe3 P2 C16 20.06(13) . . . . ?
S4 Fe3 P2 C22 79.45(11) . . . . ?
S2 Fe3 P2 C22 -157.06(11) . . . . ?
S5 Fe3 P2 C22 -39.09(11) . . . . ?
Fe1 Fe3 P2 C22 145.27(11) . . . . ?
Fe4 Fe3 P2 C22 14.55(13) . . . . ?
Fe2 Fe3 P2 C22 -96.41(12) . . . . ?
S4 Fe3 P2 C19 -38.98(12) . . . . ?
S2 Fe3 P2 C19 84.51(12) . . . . ?
S5 Fe3 P2 C19 -157.52(12) . . . . ?
Fe1 Fe3 P2 C19 26.85(13) . . . . ?
Fe4 Fe3 P2 C19 -103.87(12) . . . . ?
Fe2 Fe3 P2 C19 145.16(12) . . . . ?
S5 Fe4 P3 C31 -174.31(12) . . . . ?
S3 Fe4 P3 C31 -49.43(12) . . . . ?
S4 Fe4 P3 C31 68.32(12) . . . . ?
Fe1 Fe4 P3 C31 12.96(13) . . . . ?
Fe2 Fe4 P3 C31 -98.34(13) . . . . ?
Fe3 Fe4 P3 C31 111.43(12) . . . . ?
S5 Fe4 P3 C25 66.95(12) . . . . ?
S3 Fe4 P3 C25 -168.17(11) . . . . ?
S4 Fe4 P3 C25 -50.42(12) . . . . ?
Fe1 Fe4 P3 C25 -105.78(11) . . . . ?
Fe2 Fe4 P3 C25 142.92(12) . . . . ?
Fe3 Fe4 P3 C25 -7.30(13) . . . . ?
S5 Fe4 P3 C28 -50.69(12) . . . . ?
S3 Fe4 P3 C28 74.18(12) . . . . ?
S4 Fe4 P3 C28 -168.06(11) . . . . ?
Fe1 Fe4 P3 C28 136.58(11) . . . . ?
Fe2 Fe4 P3 C28 25.28(14) . . . . ?
Fe3 Fe4 P3 C28 -124.95(12) . . . . ?
Fe1 S1 C1 C6 -149.9(2) . . . . ?
Fe1 S1 C1 C2 32.2(3) . . . . ?
C6 C1 C2 C3 -0.5(4) . . . . ?
S1 C1 C2 C3 177.4(2) . . . . ?
C1 C2 C3 C4 -0.1(5) . . . . ?
C2 C3 C4 C5 0.7(5) . . . . ?
C2 C3 C4 Cl1 -179.9(2) . . . . ?
C3 C4 C5 C6 -0.7(5) . . . . ?
Cl1 C4 C5 C6 180.0(2) . . . . ?
C4 C5 C6 C1 0.0(5) . . . . ?
C2 C1 C6 C5 0.6(5) . . . . ?
S1 C1 C6 C5 -177.4(2) . . . . ?
C10 P1 C7 C8 59.5(3) . . . . ?
C13 P1 C7 C8 173.5(2) . . . . ?
Fe2 P1 C7 C8 -65.7(2) . . . . ?
C10 P1 C7 C9 -178.9(2) . . . . ?
C13 P1 C7 C9 -64.8(2) . . . . ?
Fe2 P1 C7 C9 56.0(2) . . . . ?
C7 P1 C10 C12 -84.9(2) . . . . ?
C13 P1 C10 C12 162.5(2) . . . . ?
Fe2 P1 C10 C12 40.9(2) . . . . ?
C7 P1 C10 C11 43.1(3) . . . . ?
C13 P1 C10 C11 -69.5(3) . . . . ?
Fe2 P1 C10 C11 168.9(2) . . . . ?
C7 P1 C13 C14 -34.8(3) . . . . ?
C10 P1 C13 C14 80.1(3) . . . . ?
Fe2 P1 C13 C14 -157.3(2) . . . . ?
C7 P1 C13 C15 -163.1(2) . . . . ?
C10 P1 C13 C15 -48.2(3) . . . . ?
Fe2 P1 C13 C15 74.4(2) . . . . ?
C22 P2 C16 C18 62.6(3) . . . . ?
C19 P2 C16 C18 176.2(2) . . . . ?
Fe3 P2 C16 C18 -55.2(2) . . . . ?
C22 P2 C16 C17 -175.3(2) . . . . ?
C19 P2 C16 C17 -61.8(3) . . . . ?
Fe3 P2 C16 C17 66.9(2) . . . . ?
C16 P2 C19 C21 91.8(2) . . . . ?
C22 P2 C19 C21 -155.7(2) . . . . ?
Fe3 P2 C19 C21 -36.7(3) . . . . ?
C16 P2 C19 C20 -35.2(3) . . . . ?
C22 P2 C19 C20 77.4(3) . . . . ?
Fe3 P2 C19 C20 -163.7(2) . . . . ?
C16 P2 C22 C23 40.2(3) . . . . ?
C19 P2 C22 C23 -74.1(3) . . . . ?
Fe3 P2 C22 C23 162.4(2) . . . . ?
C16 P2 C22 C24 169.3(2) . . . . ?
C19 P2 C22 C24 55.1(3) . . . . ?
Fe3 P2 C22 C24 -68.4(2) . . . . ?
C31 P3 C25 C27 51.4(3) . . . . ?
C28 P3 C25 C27 -61.8(3) . . . . ?
Fe4 P3 C25 C27 175.2(2) . . . . ?
C31 P3 C25 C26 178.1(2) . . . . ?
C28 P3 C25 C26 64.9(3) . . . . ?
Fe4 P3 C25 C26 -58.1(2) . . . . ?
C31 P3 C28 C30 -29.8(3) . . . . ?
C25 P3 C28 C30 83.5(3) . . . . ?
Fe4 P3 C28 C30 -157.8(2) . . . . ?
C31 P3 C28 C29 97.4(2) . . . . ?
C25 P3 C28 C29 -149.2(2) . . . . ?
Fe4 P3 C28 C29 -30.5(3) . . . . ?
C25 P3 C31 C32 178.9(2) . . . . ?
C28 P3 C31 C32 -68.3(3) . . . . ?
Fe4 P3 C31 C32 59.5(2) . . . . ?
C25 P3 C31 C33 56.0(3) . . . . ?
C28 P3 C31 C33 168.8(2) . . . . ?
Fe4 P3 C31 C33 -63.4(3) . . . . ?
